data_7046460
loop_
_publ_author_name
'Archer, Rosanna J.'
'Scott, Hayley S.'
'Polson, Matthew I. J.'
'Williamson, Bryce E.'
'Mathoni\`ere, Corine'
'Rouzi\`eres, Mathieu'
'Cl\'erac, Rodolphe'
'Kruger, Paul E.'

_publ_section_title
;
 Varied spin crossover behaviour in a family of dinuclear Fe(ii) triple
 helicate complexes.
;
_journal_issue 24
_journal_name_full 'Dalton transactions (Cambridge, England : 2003)'
_journal_page_first 7965
_journal_page_last 7974
_journal_paper_doi 10.1039/c8dt01567h
_journal_volume 47
_journal_year 2018
_chemical_formula_moiety 'C84 H72 Fe2 N18, C H Cl3, O, 2(C2 H3 N), 4(B F4)'
_chemical_formula_sum 'C89 H79 B4 Cl3 F16 Fe2 N20 O'
_chemical_formula_weight 2010.01
_space_group_crystal_system monoclinic
_space_group_IT_number 15
_space_group_name_Hall '-C 2yc'
_space_group_name_H-M_alt 'C 1 2/c 1'
_symmetry_space_group_name_Hall '-C 2yc'
_symmetry_space_group_name_H-M 'C 1 2/c 1'
_atom_sites_solution_hydrogens mixed
_audit_creation_date 2018-05-11
_audit_creation_method
;
Olex2 1.2
(compiled 2017.03.02 svn.r3394 for OlexSys, GUI svn.r5324)
;
_audit_update_record
;
2018-05-10 deposited with the CCDC.
2018-05-25 downloaded from the CCDC.
;
_cell_angle_alpha 90
_cell_angle_beta 114.960(2)
_cell_angle_gamma 90
_cell_formula_units_Z 4
_cell_length_a 27.8736(8)
_cell_length_b 28.1738(6)
_cell_length_c 14.1358(3)
_cell_measurement_reflns_used 6897
_cell_measurement_temperature 120(2)
_cell_measurement_theta_max 73.6688
_cell_measurement_theta_min 3.1345
_cell_volume 10064.1(4)
_computing_cell_refinement
;
CrysAlisPro, Agilent Technologies,
Version 1.171.36.21 (release 14-08-2012 CrysAlis171 .NET)
(compiled Sep 14 2012,17:21:16)
;
_computing_data_collection
;
CrysAlisPro, Agilent Technologies,
Version 1.171.36.21 (release 14-08-2012 CrysAlis171 .NET)
(compiled Sep 14 2012,17:21:16)
;
_computing_data_reduction
;
CrysAlisPro, Agilent Technologies,
Version 1.171.36.21 (release 14-08-2012 CrysAlis171 .NET)
(compiled Sep 14 2012,17:21:16)
;
_computing_molecular_graphics 'Olex2 (Dolomanov et al., 2009)'
_computing_publication_material 'Olex2 (Dolomanov et al., 2009)'
_computing_structure_refinement 'ShelXL (Sheldrick, 2015)'
_computing_structure_solution 'ShelXT (Sheldrick, 2015)'
_diffrn_ambient_temperature 120(2)
_diffrn_measured_fraction_theta_full 0.998
_diffrn_measured_fraction_theta_max 0.969
_diffrn_measurement_device_type 'SuperNova, Dual, Cu at zero, Atlas'
_diffrn_measurement_method '\w scans'
_diffrn_radiation_type CuK\a
_diffrn_radiation_wavelength 1.54184
_diffrn_reflns_av_R_equivalents 0.0352
_diffrn_reflns_av_unetI/netI 0.0507
_diffrn_reflns_Laue_measured_fraction_full 0.998
_diffrn_reflns_Laue_measured_fraction_max 0.969
_diffrn_reflns_limit_h_max 23
_diffrn_reflns_limit_h_min -34
_diffrn_reflns_limit_k_max 29
_diffrn_reflns_limit_k_min -34
_diffrn_reflns_limit_l_max 17
_diffrn_reflns_limit_l_min -15
_diffrn_reflns_number 19623
_diffrn_reflns_point_group_measured_fraction_full 0.998
_diffrn_reflns_point_group_measured_fraction_max 0.969
_diffrn_reflns_theta_full 67.684
_diffrn_reflns_theta_max 73.832
_diffrn_reflns_theta_min 3.137
_diffrn_source 'SuperNova (Cu) X-ray Source'
_exptl_absorpt_coefficient_mu 3.763
_exptl_absorpt_correction_T_max 1.00000
_exptl_absorpt_correction_T_min 0.71199
_exptl_absorpt_correction_type multi-scan
_exptl_absorpt_process_details
;
CrysAlisPro, Agilent Technologies,
Version 1.171.36.21 (release 14-08-2012 CrysAlis171 .NET)
(compiled Sep 14 2012,17:21:16)
Empirical absorption correction using spherical harmonics,
 implemented in SCALE3 ABSPACK scaling algorithm.
;
_exptl_crystal_colour 'metallic pale green'
_exptl_crystal_density_diffrn 1.327
_exptl_crystal_description block
_exptl_crystal_F_000 4112
_exptl_crystal_size_max 0.24
_exptl_crystal_size_mid 0.12
_exptl_crystal_size_min 0.08
_refine_diff_density_max 2.022
_refine_diff_density_min -0.695
_refine_diff_density_rms 0.108
_refine_ls_extinction_method none
_refine_ls_goodness_of_fit_ref 1.036
_refine_ls_hydrogen_treatment constr
_refine_ls_matrix_type full
_refine_ls_number_parameters 699
_refine_ls_number_reflns 9886
_refine_ls_number_restraints 3
_refine_ls_restrained_S_all 1.037
_refine_ls_R_factor_all 0.0963
_refine_ls_R_factor_gt 0.0806
_refine_ls_shift/su_max 0.001
_refine_ls_shift/su_mean 0.000
_refine_ls_structure_factor_coef Fsqd
_refine_ls_weighting_details 'w=1/[\s^2^(Fo^2^)+(0.1673P)^2^+22.7045P] where P=(Fo^2^+2Fc^2^)/3'
_refine_ls_weighting_scheme calc
_refine_ls_wR_factor_gt 0.2326
_refine_ls_wR_factor_ref 0.2501
_reflns_Friedel_coverage 0.000
_reflns_number_gt 7851
_reflns_number_total 9886
_reflns_threshold_expression 'I > 2\s(I)'
_cod_data_source_file c8dt01567h2.cif
_cod_data_source_block 1
_cod_depositor_comments 'Adding full bibliography for 7046459--7046462.cif.'
_cod_database_code 7046460
_shelxl_version_number 2014/6
_shelx_space_group_comment
;
The symmetry employed for this shelxl refinement is uniquely defined
by the following loop, which should always be used as a source of
symmetry information in preference to the above space-group names.
They are only intended as comments.
;
_olex2_refinement_description
;
1. Fixed Uiso
 At 1.2 times of:
  All C(H) groups, {H14A,H14B,H14C} of C14
 At 1.5 times of:
  {H43A,H43B,H43C} of C43, {H44A,H44B,H44C} of C44, {H17A,H17B,H17C} of C17,
  {H15A,H15B,H15C} of C15
2. Restrained distances
 Cl2-C46 = C46-Cl1 = C46-Cl3
 1.78412 with sigma of 0.02
3. Others
 Fixed Sof: Cl1(0.5) Cl2(0.5) Cl3(0.5) O1(0.5) C46(0.5) H46(0.5) C13(0.5)
 C13A(0.5) C14(0.5) H14A(0.5) H14B(0.5) H14C(0.5) C15(0.5) H15A(0.5) H15B(0.5)
 H15C(0.5) F1(0.75) F2(0.75) F3(0.75) F4(0.75) B1(0.75) F1A(0.25) F3A(0.25)
 F2A(0.25) F4A(0.25) B1A(0.25)
4.a Riding coordinates:
 C14(H14A,H14B,H14C)
4.b Ternary CH refined with riding coordinates:
 C46(H46)
4.c Aromatic/amide H refined with riding coordinates:
 C1(H1), C2(H2), C3(H3), C4(H4), C6(H6), C8(H8), C9(H9), C10(H10), C12(H12),
 C19(H19), C20(H20), C21(H21), C23(H23), C24(H24), C26(H26), C27(H27), C28(H28),
  C29(H29), C30(H30), C31(H31), C32(H32), C33(H33), C35(H35), C37(H37),
 C39(H39), C40(H40), C41(H41)
4.d Idealised Me refined as rotating group:
 C15(H15A,H15B,H15C), C17(H17A,H17B,H17C), C43(H43A,H43B,H43C), C44(H44A,H44B,
 H44C)
;
_olex2_submission_special_instructions 'No special instructions were received'

loop_
_space_group_symop_operation_xyz
'x, y, z'
'-x, y, -z+1/2'
'x+1/2, y+1/2, z'
'-x+1/2, y+1/2, -z+1/2'
'-x, -y, -z'
'x, -y, z-1/2'
'-x+1/2, -y+1/2, -z'
'x+1/2, -y+1/2, z-1/2'

loop_
_atom_site_label
_atom_site_type_symbol
_atom_site_fract_x
_atom_site_fract_y
_atom_site_fract_z
_atom_site_U_iso_or_equiv
_atom_site_adp_type
_atom_site_occupancy
_atom_site_site_symmetry_order
_atom_site_calc_flag
_atom_site_refinement_flags_posn
_atom_site_refinement_flags_occupancy
_atom_site_disorder_assembly
_atom_site_disorder_group
Fe1 Fe 0.27727(2) 0.10466(2) 0.16775(4) 0.02193(18) Uani 1 1 d . . . .
Cl1 Cl 0.10098(12) 0.23233(14) -0.4675(3) 0.0720(9) Uani 0.5 1 d D P A 1
Cl2 Cl 0.09127(16) 0.13565(15) -0.4599(3) 0.0848(11) Uani 0.5 1 d D P A 1
Cl3 Cl 0.15793(18) 0.1924(3) -0.5714(5) 0.190(4) Uani 0.5 1 d D P A 1
O1 O 0.1022(4) 0.1284(3) -0.5595(6) 0.071(3) Uani 0.5 1 d . P B 2
N1 N 0.33898(13) 0.13618(11) 0.1595(3) 0.0262(7) Uani 1 1 d . . . .
N2 N 0.26495(12) 0.08555(11) 0.0246(2) 0.0244(6) Uani 1 1 d . . . .
N3 N 0.05848(15) 0.03883(12) -0.3389(3) 0.0356(8) Uani 1 1 d . . . .
N4 N 0.01591(14) 0.06044(12) -0.4187(3) 0.0298(7) Uani 1 1 d . . . .
N5 N -0.22013(13) 0.06405(11) -0.6698(2) 0.0241(6) Uani 1 1 d . . . .
N6 N -0.31819(13) 0.04497(11) -0.7189(2) 0.0263(7) Uani 1 1 d . . . .
N7 N 0.29321(13) 0.12861(11) 0.3089(3) 0.0270(7) Uani 1 1 d . . . .
N8 N 0.23530(12) 0.16454(11) 0.1290(2) 0.0241(6) Uani 1 1 d . . . .
N9 N 0.02745(12) 0.21270(11) -0.2348(3) 0.0270(7) Uani 1 1 d . . . .
C1 C 0.37741(16) 0.16181(13) 0.2336(3) 0.0307(8) Uani 1 1 d . . . .
H1 H 0.3746 0.1686 0.2954 0.037 Uiso 1 1 calc R . . .
C46 C 0.1351(5) 0.1813(4) -0.4769(15) 0.114(8) Uani 0.5 1 d D P A 1
H46 H 0.1671 0.1806 -0.4112 0.137 Uiso 0.5 1 calc R P A 1
C2 C 0.42098(16) 0.17836(14) 0.2200(4) 0.0345(9) Uani 1 1 d . . . .
H2 H 0.4472 0.1955 0.2728 0.041 Uiso 1 1 calc R . . .
C3 C 0.42529(17) 0.16928(16) 0.1283(4) 0.0392(10) Uani 1 1 d . . . .
H3 H 0.4542 0.1805 0.1184 0.047 Uiso 1 1 calc R . . .
C4 C 0.38599(17) 0.14326(16) 0.0508(4) 0.0369(9) Uani 1 1 d . . . .
H4 H 0.3879 0.1367 -0.0120 0.044 Uiso 1 1 calc R . . .
C5 C 0.34396(16) 0.12732(14) 0.0696(3) 0.0287(8) Uani 1 1 d . . . .
C6 C 0.30112(16) 0.09868(14) -0.0043(3) 0.0293(8) Uani 1 1 d . . . .
H6 H 0.2998 0.0903 -0.0689 0.035 Uiso 1 1 calc R . . .
C7 C 0.22391(15) 0.05494(13) -0.0460(3) 0.0244(7) Uani 1 1 d . . . .
C8 C 0.23151(17) 0.00626(15) -0.0374(3) 0.0331(9) Uani 1 1 d . . . .
H8 H 0.2628 -0.0065 0.0121 0.040 Uiso 1 1 calc R . . .
C9 C 0.19141(18) -0.02344(14) -0.1043(3) 0.0339(9) Uani 1 1 d . . . .
H9 H 0.1956 -0.0562 -0.0976 0.041 Uiso 1 1 calc R . . .
C10 C 0.14585(15) -0.00476(14) -0.1800(3) 0.0273(8) Uani 1 1 d . . . .
H10 H 0.1196 -0.0249 -0.2246 0.033 Uiso 1 1 calc R . . .
C11 C 0.13886(16) 0.04412(15) -0.1899(3) 0.0333(9) Uani 1 1 d . . . .
C12 C 0.17842(16) 0.07413(14) -0.1211(3) 0.0328(9) Uani 1 1 d . . . .
H12 H 0.1739 0.1069 -0.1264 0.039 Uiso 1 1 calc R . . .
C13 C 0.0948(4) 0.0673(4) -0.2882(8) 0.022(2) Uani 0.5 1 d . P C 2
C13A C 0.0863(4) 0.0610(4) -0.2574(9) 0.025(2) Uani 0.5 1 d . P C 1
C14 C 0.0967(4) 0.1178(3) -0.3167(8) 0.046(3) Uani 0.5 1 d . P C 2
H14A H 0.0688 0.1238 -0.3844 0.056 Uiso 0.5 1 d R P C 2
H14B H 0.1302 0.1243 -0.3179 0.056 Uiso 0.5 1 d R P C 2
H14C H 0.0922 0.1379 -0.2662 0.056 Uiso 0.5 1 d R P C 2
C15 C 0.0637(4) 0.1049(3) -0.2318(7) 0.0366(19) Uani 0.5 1 d . P C 1
H15A H 0.0695 0.1316 -0.2680 0.055 Uiso 0.5 1 calc GR P C 1
H15B H 0.0807 0.1106 -0.1579 0.055 Uiso 0.5 1 calc GR P C 1
H15C H 0.0264 0.1008 -0.2530 0.055 Uiso 0.5 1 calc GR P C 1
C16 C -0.02873(15) 0.03980(13) -0.4493(3) 0.0260(8) Uani 1 1 d . . . .
C17 C -0.03901(16) -0.00425(15) -0.4005(3) 0.0312(8) Uani 1 1 d . . . .
H17A H -0.0507 0.0045 -0.3480 0.047 Uiso 1 1 calc GR . . .
H17B H -0.0070 -0.0225 -0.3693 0.047 Uiso 1 1 calc GR . . .
H17C H -0.0659 -0.0229 -0.4532 0.047 Uiso 1 1 calc GR . . .
C18 C -0.07290(16) 0.06303(13) -0.5384(3) 0.0258(7) Uani 1 1 d . . . .
C19 C -0.06135(16) 0.09636(13) -0.6003(3) 0.0258(7) Uani 1 1 d . . . .
H19 H -0.0263 0.1032 -0.5859 0.031 Uiso 1 1 calc R . . .
C20 C -0.10163(16) 0.11893(13) -0.6820(3) 0.0271(8) Uani 1 1 d . . . .
H20 H -0.0936 0.1406 -0.7228 0.033 Uiso 1 1 calc R . . .
C21 C -0.15420(16) 0.10935(13) -0.7035(3) 0.0254(8) Uani 1 1 d . . . .
H21 H -0.1813 0.1251 -0.7576 0.030 Uiso 1 1 calc R . . .
C22 C -0.16601(15) 0.07617(13) -0.6440(3) 0.0241(7) Uani 1 1 d . . . .
C23 C -0.12562(15) 0.05300(12) -0.5622(3) 0.0240(7) Uani 1 1 d . . . .
H23 H -0.1339 0.0306 -0.5230 0.029 Uiso 1 1 calc R . . .
C24 C -0.23307(16) 0.02008(13) -0.6929(3) 0.0260(8) Uani 1 1 d . . . .
H24 H -0.2084 -0.0023 -0.6922 0.031 Uiso 1 1 calc R . . .
C25 C -0.28751(16) 0.00707(13) -0.7197(3) 0.0258(8) Uani 1 1 d . . . .
C26 C -0.30707(17) -0.03876(14) -0.7426(3) 0.0325(9) Uani 1 1 d . . . .
H26 H -0.2850 -0.0637 -0.7412 0.039 Uiso 1 1 calc R . . .
C27 C -0.35994(19) -0.04672(15) -0.7676(4) 0.0380(10) Uani 1 1 d . . . .
H27 H -0.3740 -0.0772 -0.7824 0.046 Uiso 1 1 calc R . . .
C28 C -0.39153(18) -0.00851(16) -0.7702(4) 0.0387(10) Uani 1 1 d . . . .
H28 H -0.4275 -0.0130 -0.7890 0.046 Uiso 1 1 calc R . . .
C29 C -0.36964(16) 0.03643(14) -0.7449(3) 0.0312(8) Uani 1 1 d . . . .
H29 H -0.3914 0.0616 -0.7459 0.037 Uiso 1 1 calc R . . .
C30 C 0.32094(18) 0.10710(15) 0.4004(3) 0.0334(9) Uani 1 1 d . . . .
H30 H 0.3361 0.0777 0.4005 0.040 Uiso 1 1 calc R . . .
C31 C 0.3278(2) 0.12712(17) 0.4949(3) 0.0393(10) Uani 1 1 d . . . .
H31 H 0.3475 0.1113 0.5571 0.047 Uiso 1 1 calc R . . .
C32 C 0.3052(2) 0.17081(16) 0.4965(3) 0.0397(10) Uani 1 1 d . . . .
H32 H 0.3092 0.1845 0.5592 0.048 Uiso 1 1 calc R . . .
C33 C 0.27655(18) 0.19355(15) 0.4027(3) 0.0350(9) Uani 1 1 d . . . .
H33 H 0.2612 0.2230 0.4012 0.042 Uiso 1 1 calc R . . .
C34 C 0.27116(16) 0.17168(13) 0.3108(3) 0.0276(8) Uani 1 1 d . . . .
C35 C 0.23931(15) 0.19042(13) 0.2075(3) 0.0264(8) Uani 1 1 d . . . .
H35 H 0.2226 0.2197 0.1981 0.032 Uiso 1 1 calc R . . .
C36 C 0.20136(15) 0.18247(12) 0.0268(3) 0.0236(7) Uani 1 1 d . . . .
C37 C 0.14734(15) 0.18729(13) -0.0018(3) 0.0268(8) Uani 1 1 d . . . .
H37 H 0.1334 0.1794 0.0455 0.032 Uiso 1 1 calc R . . .
C38 C 0.11364(15) 0.20394(13) -0.1015(3) 0.0251(7) Uani 1 1 d . . . .
C39 C 0.13627(15) 0.21588(13) -0.1705(3) 0.0256(7) Uani 1 1 d . . . .
H39 H 0.1148 0.2267 -0.2372 0.031 Uiso 1 1 calc R . . .
C40 C 0.19003(16) 0.21165(13) -0.1400(3) 0.0284(8) Uani 1 1 d . . . .
H40 H 0.2044 0.2202 -0.1862 0.034 Uiso 1 1 calc R . . .
C41 C 0.22325(16) 0.19478(12) -0.0414(3) 0.0269(8) Uani 1 1 d . . . .
H41 H 0.2594 0.1918 -0.0216 0.032 Uiso 1 1 calc R . . .
C42 C 0.05513(15) 0.20706(13) -0.1361(3) 0.0277(8) Uani 1 1 d . . . .
C43 C 0.03275(18) 0.2013(2) -0.0574(4) 0.0458(12) Uani 1 1 d . . . .
H43A H 0.0283 0.1681 -0.0477 0.069 Uiso 1 1 calc GR . . .
H43B H -0.0009 0.2170 -0.0818 0.069 Uiso 1 1 calc GR . . .
H43C H 0.0565 0.2150 0.0077 0.069 Uiso 1 1 calc GR . . .
N10 N 0.3579(2) 0.00099(19) 0.0026(4) 0.0639(13) Uani 1 1 d . . . .
C44 C 0.4575(4) 0.0114(6) 0.0690(11) 0.167(7) Uani 1 1 d . . . .
H44A H 0.4734 -0.0183 0.0647 0.250 Uiso 1 1 calc GR . . .
H44B H 0.4720 0.0219 0.1402 0.250 Uiso 1 1 calc GR . . .
H44C H 0.4645 0.0346 0.0268 0.250 Uiso 1 1 calc GR . . .
C45 C 0.4013(3) 0.0052(3) 0.0320(5) 0.0661(16) Uani 1 1 d . . . .
F1 F 0.2525(2) 0.20286(16) -0.3208(4) 0.0570(13) Uani 0.75 1 d . P D 1
F2 F 0.2437(2) 0.13483(16) -0.2449(4) 0.0563(11) Uani 0.75 1 d . P D 1
F3 F 0.3013(2) 0.1929(2) -0.1500(4) 0.0595(14) Uani 0.75 1 d . P D 1
F4 F 0.3182(2) 0.14815(17) -0.2670(5) 0.0652(14) Uani 0.75 1 d . P D 1
B1 B 0.2792(4) 0.1688(3) -0.2471(7) 0.0396(16) Uani 0.75 1 d . P D 1
F7 F 0.0444(4) 0.4018(2) -0.4189(7) 0.232(7) Uani 1 1 d . . . .
F5 F -0.03155(17) 0.3882(2) -0.5544(4) 0.0942(15) Uani 1 1 d . . . .
F6 F 0.0209(2) 0.32709(19) -0.4703(4) 0.1061(17) Uani 1 1 d . . . .
F8 F 0.0428(3) 0.3733(4) -0.5720(8) 0.198(5) Uani 1 1 d . . . .
B2 B 0.0194(3) 0.3730(4) -0.5029(7) 0.079(3) Uani 1 1 d . . . .
F1A F 0.2896(10) 0.2130(6) -0.2987(13) 0.081(6) Uani 0.25 1 d . P E 2
F3A F 0.3543(13) 0.1645(7) -0.226(2) 0.119(10) Uani 0.25 1 d . P E 2
F2A F 0.3298(13) 0.2109(8) -0.1266(17) 0.117(10) Uani 0.25 1 d . P E 2
F4A F 0.2853(12) 0.1497(7) -0.204(2) 0.103(8) Uani 0.25 1 d . P E 2
B1A B 0.3165(18) 0.1846(9) -0.212(2) 0.065(10) Uani 0.25 1 d . P E 2

loop_
_atom_site_aniso_label
_atom_site_aniso_U_11
_atom_site_aniso_U_22
_atom_site_aniso_U_33
_atom_site_aniso_U_23
_atom_site_aniso_U_13
_atom_site_aniso_U_12
Fe1 0.0209(3) 0.0167(3) 0.0222(3) 0.0006(2) 0.0032(2) -0.0014(2)
Cl1 0.0555(16) 0.101(2) 0.0732(19) 0.0223(17) 0.0403(15) -0.0074(16)
Cl2 0.082(2) 0.081(2) 0.097(3) 0.001(2) 0.043(2) -0.0273(19)
Cl3 0.061(2) 0.322(10) 0.147(5) -0.184(6) 0.005(3) 0.000(4)
O1 0.128(8) 0.046(4) 0.049(4) -0.026(4) 0.049(5) -0.051(5)
N1 0.0223(15) 0.0175(14) 0.0295(16) 0.0031(12) 0.0019(13) -0.0010(11)
N2 0.0209(15) 0.0210(15) 0.0258(15) 0.0002(12) 0.0045(12) -0.0015(12)
N3 0.0338(19) 0.0263(17) 0.0302(17) 0.0008(14) -0.0025(15) -0.0021(14)
N4 0.0313(18) 0.0258(16) 0.0247(15) -0.0016(13) 0.0043(13) -0.0006(13)
N5 0.0275(16) 0.0196(14) 0.0227(14) -0.0008(11) 0.0080(12) 0.0016(12)
N6 0.0250(16) 0.0229(15) 0.0244(15) -0.0003(12) 0.0039(12) -0.0008(12)
N7 0.0267(16) 0.0221(15) 0.0263(16) 0.0018(12) 0.0053(13) -0.0027(12)
N8 0.0220(15) 0.0192(14) 0.0262(15) 0.0020(12) 0.0056(12) -0.0032(11)
N9 0.0210(16) 0.0223(15) 0.0310(16) 0.0007(12) 0.0046(13) -0.0003(12)
C1 0.027(2) 0.0206(18) 0.033(2) 0.0034(15) 0.0017(16) -0.0018(14)
C46 0.043(7) 0.054(8) 0.20(2) -0.003(11) 0.010(10) -0.022(6)
C2 0.026(2) 0.0225(19) 0.043(2) 0.0022(16) 0.0023(17) -0.0037(15)
C3 0.027(2) 0.036(2) 0.050(3) 0.0083(19) 0.0113(19) -0.0023(17)
C4 0.031(2) 0.034(2) 0.044(2) 0.0034(18) 0.0141(19) -0.0025(17)
C5 0.0245(19) 0.0244(18) 0.0317(19) 0.0025(15) 0.0066(16) -0.0014(15)
C6 0.0268(19) 0.0298(19) 0.0284(19) -0.0008(15) 0.0087(16) -0.0033(15)
C7 0.0223(17) 0.0249(18) 0.0232(17) -0.0041(14) 0.0069(14) -0.0041(14)
C8 0.034(2) 0.029(2) 0.0258(18) -0.0031(15) 0.0021(16) 0.0008(16)
C9 0.046(2) 0.0198(18) 0.0280(19) -0.0048(15) 0.0073(18) -0.0013(16)
C10 0.0260(19) 0.0245(18) 0.0292(18) -0.0082(15) 0.0096(15) -0.0021(14)
C11 0.0234(19) 0.027(2) 0.039(2) -0.0104(17) 0.0033(17) 0.0022(15)
C12 0.027(2) 0.0195(18) 0.037(2) -0.0037(15) -0.0011(17) 0.0023(15)
C13 0.018(4) 0.019(4) 0.026(5) -0.004(4) 0.008(4) -0.001(3)
C13A 0.027(5) 0.017(4) 0.029(6) -0.002(4) 0.010(4) -0.004(3)
C14 0.034(5) 0.030(4) 0.044(5) 0.007(4) -0.014(4) -0.004(4)
C15 0.034(5) 0.028(4) 0.035(4) -0.008(3) 0.002(4) 0.003(3)
C16 0.0282(19) 0.0232(17) 0.0237(17) -0.0030(14) 0.0081(15) 0.0002(14)
C17 0.0273(19) 0.030(2) 0.034(2) 0.0057(16) 0.0102(16) 0.0045(15)
C18 0.0302(19) 0.0203(17) 0.0246(17) -0.0022(14) 0.0092(15) 0.0005(14)
C19 0.0256(19) 0.0228(17) 0.0279(18) -0.0032(14) 0.0102(15) -0.0012(14)
C20 0.033(2) 0.0197(17) 0.0272(18) -0.0006(14) 0.0114(16) -0.0003(15)
C21 0.0295(19) 0.0192(17) 0.0245(17) -0.0014(13) 0.0086(15) 0.0044(14)
C22 0.0260(18) 0.0171(16) 0.0257(17) -0.0036(13) 0.0073(15) 0.0024(13)
C23 0.0284(19) 0.0178(16) 0.0252(17) 0.0002(13) 0.0107(15) 0.0019(14)
C24 0.0289(19) 0.0189(17) 0.0261(18) -0.0007(13) 0.0077(15) 0.0029(14)
C25 0.031(2) 0.0193(17) 0.0241(17) 0.0014(13) 0.0090(15) 0.0007(14)
C26 0.035(2) 0.0234(19) 0.033(2) -0.0022(15) 0.0086(17) -0.0005(16)
C27 0.041(2) 0.024(2) 0.041(2) -0.0036(17) 0.0100(19) -0.0083(17)
C28 0.027(2) 0.035(2) 0.043(2) -0.0027(18) 0.0040(18) -0.0048(17)
C29 0.0263(19) 0.0262(19) 0.032(2) -0.0018(15) 0.0035(16) -0.0005(15)
C30 0.037(2) 0.028(2) 0.029(2) 0.0051(15) 0.0079(18) 0.0032(16)
C31 0.047(3) 0.036(2) 0.0242(19) 0.0036(16) 0.0043(18) 0.0031(19)
C32 0.052(3) 0.033(2) 0.027(2) -0.0066(17) 0.0097(19) -0.0023(19)
C33 0.041(2) 0.0246(19) 0.032(2) -0.0029(16) 0.0084(18) -0.0011(17)
C34 0.0276(19) 0.0201(17) 0.0282(19) -0.0008(14) 0.0052(15) -0.0043(14)
C35 0.0263(18) 0.0181(17) 0.0285(18) 0.0001(14) 0.0056(15) -0.0043(14)
C36 0.0276(18) 0.0142(15) 0.0237(17) 0.0004(13) 0.0056(14) -0.0006(13)
C37 0.0281(19) 0.0207(17) 0.0269(18) 0.0021(14) 0.0070(15) -0.0003(14)
C38 0.0227(18) 0.0185(16) 0.0286(18) 0.0018(14) 0.0054(15) 0.0010(13)
C39 0.0279(19) 0.0191(17) 0.0225(17) 0.0024(13) 0.0035(14) -0.0001(14)
C40 0.032(2) 0.0212(18) 0.0301(19) 0.0053(14) 0.0111(16) -0.0007(15)
C41 0.0263(18) 0.0161(16) 0.0311(19) 0.0015(14) 0.0050(15) -0.0009(13)
C42 0.0243(19) 0.0206(17) 0.0320(19) 0.0021(14) 0.0058(15) -0.0007(14)
C43 0.027(2) 0.072(3) 0.035(2) 0.012(2) 0.0095(18) 0.011(2)
N10 0.065(4) 0.056(3) 0.069(3) -0.014(2) 0.028(3) 0.001(2)
C44 0.052(5) 0.251(17) 0.169(12) 0.100(12) 0.020(6) 0.005(7)
C45 0.059(4) 0.082(5) 0.056(3) 0.010(3) 0.023(3) 0.012(3)
F1 0.066(3) 0.036(2) 0.052(3) 0.0154(18) 0.008(2) 0.010(2)
F2 0.064(3) 0.040(2) 0.078(3) 0.011(2) 0.043(3) 0.007(2)
F3 0.052(3) 0.085(4) 0.041(3) 0.002(2) 0.020(2) 0.009(2)
F4 0.079(4) 0.032(2) 0.113(4) 0.005(2) 0.068(4) 0.011(2)
B1 0.050(5) 0.030(4) 0.044(4) 0.011(3) 0.026(4) 0.012(4)
F7 0.225(9) 0.072(3) 0.173(7) 0.008(4) -0.136(7) -0.023(4)
F5 0.052(2) 0.151(5) 0.069(3) -0.014(3) 0.015(2) 0.000(2)
F6 0.150(5) 0.100(4) 0.064(3) -0.008(2) 0.040(3) -0.022(3)
F8 0.101(5) 0.309(12) 0.215(9) 0.151(9) 0.096(6) 0.070(6)
B2 0.047(4) 0.104(7) 0.066(5) 0.031(5) 0.004(3) -0.014(4)
F1A 0.154(19) 0.054(9) 0.055(9) 0.023(7) 0.062(12) 0.056(12)
F3A 0.20(3) 0.046(10) 0.19(3) 0.022(13) 0.15(3) 0.041(14)
F2A 0.17(3) 0.061(13) 0.073(13) 0.001(10) 0.004(15) 0.060(15)
F4A 0.17(2) 0.052(11) 0.15(2) 0.044(13) 0.12(2) 0.031(13)
B1A 0.12(3) 0.025(11) 0.063(17) 0.007(11) 0.05(2) 0.038(16)

loop_
_atom_type_symbol
_atom_type_description
_atom_type_scat_dispersion_real
_atom_type_scat_dispersion_imag
_atom_type_scat_source
C C 0.0181 0.0091 'International Tables Vol C Tables 4.2.6.8 and 6.1.1.4'
H H 0.0000 0.0000 'International Tables Vol C Tables 4.2.6.8 and 6.1.1.4'
B B 0.0090 0.0039 'International Tables Vol C Tables 4.2.6.8 and 6.1.1.4'
Cl Cl 0.3639 0.7018 'International Tables Vol C Tables 4.2.6.8 and 6.1.1.4'
F F 0.0727 0.0534 'International Tables Vol C Tables 4.2.6.8 and 6.1.1.4'
Fe Fe -1.1336 3.1974 'International Tables Vol C Tables 4.2.6.8 and 6.1.1.4'
N N 0.0311 0.0180 'International Tables Vol C Tables 4.2.6.8 and 6.1.1.4'
O O 0.0492 0.0322 'International Tables Vol C Tables 4.2.6.8 and 6.1.1.4'

loop_
_geom_angle_atom_site_label_1
_geom_angle_atom_site_label_2
_geom_angle_atom_site_label_3
_geom_angle
_geom_angle_site_symmetry_1
_geom_angle_site_symmetry_3
N1 Fe1 N6 91.22(13) . 2_554
N1 Fe1 N8 91.61(13) . .
N2 Fe1 N1 80.92(13) . .
N2 Fe1 N6 88.11(13) . 2_554
N2 Fe1 N8 96.96(13) . .
N5 Fe1 N1 170.88(13) 2_554 .
N5 Fe1 N2 93.71(13) 2_554 .
N5 Fe1 N6 81.20(13) 2_554 2_554
N5 Fe1 N8 96.37(13) 2_554 .
N6 Fe1 N8 174.54(14) 2_554 .
N7 Fe1 N1 94.34(14) . .
N7 Fe1 N2 174.82(13) . .
N7 Fe1 N5 91.26(13) . 2_554
N7 Fe1 N6 94.12(13) . 2_554
N7 Fe1 N8 81.00(13) . .
C1 N1 Fe1 128.2(3) . .
C1 N1 C5 117.6(4) . .
C5 N1 Fe1 114.0(3) . .
C6 N2 Fe1 115.1(3) . .
C6 N2 C7 116.7(3) . .
C7 N2 Fe1 127.9(2) . .
C13 N3 N4 113.1(6) . .
C13A N3 N4 121.0(6) . .
C16 N4 N3 117.1(3) . .
C22 N5 Fe1 128.8(2) . 2_554
C24 N5 Fe1 114.7(3) . 2_554
C24 N5 C22 116.3(3) . .
C25 N6 Fe1 113.4(3) . 2_554
C29 N6 Fe1 129.3(3) . 2_554
C29 N6 C25 117.1(3) . .
C30 N7 Fe1 127.9(3) . .
C30 N7 C34 117.7(3) . .
C34 N7 Fe1 114.4(3) . .
C35 N8 Fe1 114.5(3) . .
C35 N8 C36 116.4(3) . .
C36 N8 Fe1 129.2(2) . .
C42 N9 N9 114.2(4) . 2_554
N1 C1 H1 119.1 . .
N1 C1 C2 121.8(4) . .
C2 C1 H1 119.1 . .
Cl1 C46 Cl2 98.6(7) . .
Cl1 C46 H46 104.5 . .
Cl2 C46 H46 104.5 . .
Cl3 C46 Cl1 107.2(8) . .
Cl3 C46 Cl2 134.5(10) . .
Cl3 C46 H46 104.5 . .
C1 C2 H2 120.1 . .
C3 C2 C1 119.8(4) . .
C3 C2 H2 120.1 . .
C2 C3 H3 120.4 . .
C2 C3 C4 119.3(4) . .
C4 C3 H3 120.4 . .
C3 C4 H4 120.9 . .
C5 C4 C3 118.1(4) . .
C5 C4 H4 120.9 . .
N1 C5 C4 123.3(4) . .
N1 C5 C6 113.4(3) . .
C4 C5 C6 123.3(4) . .
N2 C6 C5 116.5(4) . .
N2 C6 H6 121.7 . .
C5 C6 H6 121.7 . .
C8 C7 N2 118.9(3) . .
C12 C7 N2 120.1(3) . .
C12 C7 C8 120.9(4) . .
C7 C8 H8 120.5 . .
C7 C8 C9 119.0(4) . .
C9 C8 H8 120.5 . .
C8 C9 H9 119.7 . .
C10 C9 C8 120.7(4) . .
C10 C9 H9 119.7 . .
C9 C10 H10 119.9 . .
C9 C10 C11 120.2(4) . .
C11 C10 H10 119.9 . .
C10 C11 C12 119.4(4) . .
C10 C11 C13 122.0(5) . .
C10 C11 C13A 116.8(5) . .
C12 C11 C13 117.3(5) . .
C12 C11 C13A 122.6(5) . .
C7 C12 C11 119.8(4) . .
C7 C12 H12 120.1 . .
C11 C12 H12 120.1 . .
N3 C13 C11 112.7(8) . .
N3 C13 C14 124.8(9) . .
C14 C13 C11 122.6(8) . .
N3 C13A C11 120.3(9) . .
N3 C13A C15 118.2(9) . .
C11 C13A C15 121.5(8) . .
C13 C14 H14A 109.4 . .
C13 C14 H14B 109.4 . .
C13 C14 H14C 109.5 . .
H14A C14 H14B 109.5 . .
H14A C14 H14C 109.5 . .
H14B C14 H14C 109.5 . .
C13A C15 H15A 109.5 . .
C13A C15 H15B 109.5 . .
C13A C15 H15C 109.5 . .
H15A C15 H15B 109.5 . .
H15A C15 H15C 109.5 . .
H15B C15 H15C 109.5 . .
N4 C16 C17 124.7(4) . .
N4 C16 C18 115.3(3) . .
C18 C16 C17 120.0(3) . .
C16 C17 H17A 109.5 . .
C16 C17 H17B 109.5 . .
C16 C17 H17C 109.5 . .
H17A C17 H17B 109.5 . .
H17A C17 H17C 109.5 . .
H17B C17 H17C 109.5 . .
C19 C18 C16 119.5(4) . .
C23 C18 C16 121.8(3) . .
C23 C18 C19 118.7(4) . .
C18 C19 H19 119.7 . .
C20 C19 C18 120.5(4) . .
C20 C19 H19 119.7 . .
C19 C20 H20 119.9 . .
C19 C20 C21 120.2(4) . .
C21 C20 H20 119.9 . .
C20 C21 H21 120.1 . .
C22 C21 C20 119.7(4) . .
C22 C21 H21 120.1 . .
C21 C22 N5 119.9(3) . .
C21 C22 C23 120.3(4) . .
C23 C22 N5 119.7(3) . .
C18 C23 H23 119.7 . .
C22 C23 C18 120.5(3) . .
C22 C23 H23 119.7 . .
N5 C24 H24 121.3 . .
N5 C24 C25 117.3(3) . .
C25 C24 H24 121.3 . .
N6 C25 C24 112.9(3) . .
N6 C25 C26 122.8(4) . .
C26 C25 C24 124.2(4) . .
C25 C26 H26 120.6 . .
C27 C26 C25 118.9(4) . .
C27 C26 H26 120.6 . .
C26 C27 H27 120.7 . .
C26 C27 C28 118.7(4) . .
C28 C27 H27 120.7 . .
C27 C28 H28 120.0 . .
C27 C28 C29 119.9(4) . .
C29 C28 H28 120.0 . .
N6 C29 C28 122.5(4) . .
N6 C29 H29 118.8 . .
C28 C29 H29 118.8 . .
N7 C30 H30 118.8 . .
N7 C30 C31 122.3(4) . .
C31 C30 H30 118.8 . .
C30 C31 H31 120.1 . .
C32 C31 C30 119.8(4) . .
C32 C31 H31 120.1 . .
C31 C32 H32 120.7 . .
C33 C32 C31 118.6(4) . .
C33 C32 H32 120.7 . .
C32 C33 H33 120.6 . .
C32 C33 C34 118.8(4) . .
C34 C33 H33 120.6 . .
N7 C34 C33 122.8(4) . .
N7 C34 C35 113.1(3) . .
C33 C34 C35 124.0(4) . .
N8 C35 C34 116.9(3) . .
N8 C35 H35 121.5 . .
C34 C35 H35 121.5 . .
C37 C36 N8 119.8(3) . .
C41 C36 N8 119.3(3) . .
C41 C36 C37 120.9(3) . .
C36 C37 H37 119.7 . .
C36 C37 C38 120.5(4) . .
C38 C37 H37 119.7 . .
C37 C38 C39 118.0(3) . .
C37 C38 C42 121.5(4) . .
C39 C38 C42 120.4(3) . .
C38 C39 H39 119.7 . .
C40 C39 C38 120.6(3) . .
C40 C39 H39 119.7 . .
C39 C40 H40 119.4 . .
C39 C40 C41 121.2(4) . .
C41 C40 H40 119.4 . .
C36 C41 C40 118.7(4) . .
C36 C41 H41 120.6 . .
C40 C41 H41 120.6 . .
N9 C42 C38 115.7(4) . .
N9 C42 C43 124.9(4) . .
C38 C42 C43 119.4(3) . .
C42 C43 H43A 109.5 . .
C42 C43 H43B 109.5 . .
C42 C43 H43C 109.5 . .
H43A C43 H43B 109.5 . .
H43A C43 H43C 109.5 . .
H43B C43 H43C 109.5 . .
H44A C44 H44B 109.5 . .
H44A C44 H44C 109.5 . .
H44B C44 H44C 109.5 . .
C45 C44 H44A 109.5 . .
C45 C44 H44B 109.5 . .
C45 C44 H44C 109.5 . .
N10 C45 C44 179.0(10) . .
F1 B1 F2 109.5(7) . .
F1 B1 F3 105.9(7) . .
F2 B1 F3 109.3(7) . .
F4 B1 F1 111.3(7) . .
F4 B1 F2 110.4(7) . .
F4 B1 F3 110.3(8) . .
F7 B2 F5 108.4(10) . .
F7 B2 F6 109.7(7) . .
F7 B2 F8 113.1(10) . .
F5 B2 F6 110.7(7) . .
F5 B2 F8 108.4(7) . .
F6 B2 F8 106.6(10) . .
F3A B1A F1A 107(2) . .
F3A B1A F2A 117(4) . .
F3A B1A F4A 107(2) . .
F2A B1A F1A 108.7(18) . .
F2A B1A F4A 106(3) . .
F4A B1A F1A 111(4) . .

loop_
_geom_bond_atom_site_label_1
_geom_bond_atom_site_label_2
_geom_bond_distance
_geom_bond_site_symmetry_2
Fe1 N1 1.983(3) .
Fe1 N2 1.979(3) .
Fe1 N5 1.971(3) 2_554
Fe1 N6 1.989(3) 2_554
Fe1 N7 1.971(3) .
Fe1 N8 1.993(3) .
Cl1 C46 1.760(14) .
Cl2 C46 1.857(11) .
Cl3 C46 1.735(16) .
N1 C1 1.349(5) .
N1 C5 1.359(6) .
N2 C6 1.292(5) .
N2 C7 1.444(5) .
N3 N4 1.386(5) .
N3 C13 1.252(11) .
N3 C13A 1.251(12) .
N4 C16 1.272(5) .
N5 Fe1 1.971(3) 2_554
N5 C22 1.435(5) .
N5 C24 1.293(5) .
N6 Fe1 1.989(3) 2_554
N6 C25 1.371(5) .
N6 C29 1.343(5) .
N7 C30 1.339(5) .
N7 C34 1.365(5) .
N8 C35 1.292(5) .
N8 C36 1.444(5) .
N9 N9 1.404(6) 2_554
N9 C42 1.288(5) .
C1 H1 0.9300 .
C1 C2 1.387(6) .
C46 H46 0.9800 .
C2 H2 0.9300 .
C2 C3 1.375(7) .
C3 H3 0.9300 .
C3 C4 1.387(6) .
C4 H4 0.9300 .
C4 C5 1.381(6) .
C5 C6 1.454(5) .
C6 H6 0.9300 .
C7 C8 1.385(6) .
C7 C12 1.376(5) .
C8 H8 0.9300 .
C8 C9 1.397(6) .
C9 H9 0.9300 .
C9 C10 1.373(6) .
C10 H10 0.9300 .
C10 C11 1.389(6) .
C11 C12 1.404(5) .
C11 C13 1.558(11) .
C11 C13A 1.450(12) .
C12 H12 0.9300 .
C13 C14 1.487(14) .
C13A C15 1.502(14) .
C14 H14A 0.9598 .
C14 H14B 0.9601 .
C14 H14C 0.9599 .
C15 H15A 0.9600 .
C15 H15B 0.9600 .
C15 H15C 0.9600 .
C16 C17 1.505(6) .
C16 C18 1.490(5) .
C17 H17A 0.9600 .
C17 H17B 0.9600 .
C17 H17C 0.9600 .
C18 C19 1.410(5) .
C18 C23 1.391(6) .
C19 H19 0.9300 .
C19 C20 1.380(5) .
C20 H20 0.9300 .
C20 C21 1.391(6) .
C21 H21 0.9300 .
C21 C22 1.387(6) .
C22 C23 1.390(5) .
C23 H23 0.9300 .
C24 H24 0.9300 .
C24 C25 1.448(6) .
C25 C26 1.386(6) .
C26 H26 0.9300 .
C26 C27 1.381(7) .
C27 H27 0.9300 .
C27 C28 1.381(7) .
C28 H28 0.9300 .
C28 C29 1.385(6) .
C29 H29 0.9300 .
C30 H30 0.9300 .
C30 C31 1.388(6) .
C31 H31 0.9300 .
C31 C32 1.387(7) .
C32 H32 0.9300 .
C32 C33 1.383(6) .
C33 H33 0.9300 .
C33 C34 1.388(6) .
C34 C35 1.451(5) .
C35 H35 0.9300 .
C36 C37 1.391(6) .
C36 C41 1.385(6) .
C37 H37 0.9300 .
C37 C38 1.404(5) .
C38 C39 1.407(6) .
C38 C42 1.495(5) .
C39 H39 0.9300 .
C39 C40 1.379(6) .
C40 H40 0.9300 .
C40 C41 1.392(5) .
C41 H41 0.9300 .
C42 C43 1.496(6) .
C43 H43A 0.9600 .
C43 H43B 0.9600 .
C43 H43C 0.9600 .
N10 C45 1.108(8) .
C44 H44A 0.9600 .
C44 H44B 0.9600 .
C44 H44C 0.9600 .
C44 C45 1.436(11) .
F1 B1 1.380(10) .
F2 B1 1.388(12) .
F3 B1 1.418(11) .
F4 B1 1.362(9) .
F7 B2 1.361(12) .
F5 B2 1.362(9) .
F6 B2 1.369(11) .
F8 B2 1.383(12) .
F1A B1A 1.39(3) .
F3A B1A 1.29(4) .
F2A B1A 1.33(4) .
F4A B1A 1.35(5) .

loop_
_geom_torsion_atom_site_label_1
_geom_torsion_atom_site_label_2
_geom_torsion_atom_site_label_3
_geom_torsion_atom_site_label_4
_geom_torsion
_geom_torsion_site_symmetry_1
Fe1 N1 C1 C2 174.2(3) .
Fe1 N1 C5 C4 -175.7(3) .
Fe1 N1 C5 C6 3.3(4) .
Fe1 N2 C6 C5 -2.9(5) .
Fe1 N2 C7 C8 -84.1(4) .
Fe1 N2 C7 C12 96.7(4) .
Fe1 N5 C22 C21 -64.1(4) 2_554
Fe1 N5 C22 C23 118.7(3) 2_554
Fe1 N5 C24 C25 3.5(4) 2_554
Fe1 N6 C25 C24 -5.7(4) 2_554
Fe1 N6 C25 C26 173.5(3) 2_554
Fe1 N6 C29 C28 -173.8(3) 2_554
Fe1 N7 C30 C31 -177.6(4) .
Fe1 N7 C34 C33 177.9(3) .
Fe1 N7 C34 C35 1.4(4) .
Fe1 N8 C35 C34 -2.7(4) .
Fe1 N8 C36 C37 115.2(4) .
Fe1 N8 C36 C41 -65.0(4) .
N1 C1 C2 C3 1.0(6) .
N1 C5 C6 N2 -0.3(5) .
N2 C7 C8 C9 178.8(4) .
N2 C7 C12 C11 179.6(4) .
N3 N4 C16 C17 4.2(6) .
N3 N4 C16 C18 -177.3(3) .
N4 N3 C13 C11 172.2(5) .
N4 N3 C13 C14 -7.7(13) .
N4 N3 C13A C11 -161.1(6) .
N4 N3 C13A C15 19.3(13) .
N4 C16 C18 C19 17.5(5) .
N4 C16 C18 C23 -162.2(4) .
N5 C22 C23 C18 177.6(3) .
N5 C24 C25 N6 1.6(5) .
N5 C24 C25 C26 -177.7(4) .
N6 C25 C26 C27 1.2(6) .
N7 C30 C31 C32 0.4(7) .
N7 C34 C35 N8 0.9(5) .
N8 C36 C37 C38 -179.0(3) .
N8 C36 C41 C40 179.5(3) .
N9 N9 C42 C38 176.5(2) 2_554
N9 N9 C42 C43 -0.5(5) 2_554
C1 N1 C5 C4 -0.2(6) .
C1 N1 C5 C6 178.8(3) .
C1 C2 C3 C4 -0.5(6) .
C2 C3 C4 C5 -0.3(6) .
C3 C4 C5 N1 0.6(6) .
C3 C4 C5 C6 -178.3(4) .
C4 C5 C6 N2 178.7(4) .
C5 N1 C1 C2 -0.7(5) .
C6 N2 C7 C8 88.7(5) .
C6 N2 C7 C12 -90.4(5) .
C7 N2 C6 C5 -176.7(3) .
C7 C8 C9 C10 2.3(7) .
C8 C7 C12 C11 0.4(7) .
C8 C9 C10 C11 -0.8(7) .
C9 C10 C11 C12 -0.8(7) .
C9 C10 C11 C13 165.8(6) .
C9 C10 C11 C13A -168.7(6) .
C10 C11 C12 C7 1.0(7) .
C10 C11 C13 N3 20.1(11) .
C10 C11 C13 C14 -160.1(8) .
C10 C11 C13A N3 -36.0(12) .
C10 C11 C13A C15 143.5(8) .
C12 C7 C8 C9 -2.1(6) .
C12 C11 C13 N3 -173.1(6) .
C12 C11 C13 C14 6.8(12) .
C12 C11 C13A N3 156.5(7) .
C12 C11 C13A C15 -23.9(13) .
C13 N3 N4 C16 -155.7(6) .
C13 C11 C12 C7 -166.2(6) .
C13A N3 N4 C16 -125.6(7) .
C13A C11 C12 C7 168.2(7) .
C16 C18 C19 C20 -178.9(3) .
C16 C18 C23 C22 178.3(3) .
C17 C16 C18 C19 -164.0(4) .
C17 C16 C18 C23 16.4(5) .
C18 C19 C20 C21 0.6(6) .
C19 C18 C23 C22 -1.3(5) .
C19 C20 C21 C22 -1.5(6) .
C20 C21 C22 N5 -176.2(3) .
C20 C21 C22 C23 0.9(5) .
C21 C22 C23 C18 0.5(5) .
C22 N5 C24 C25 -179.7(3) .
C23 C18 C19 C20 0.8(5) .
C24 N5 C22 C21 119.6(4) .
C24 N5 C22 C23 -57.5(5) .
C24 C25 C26 C27 -179.7(4) .
C25 N6 C29 C28 0.9(6) .
C25 C26 C27 C28 0.9(7) .
C26 C27 C28 C29 -2.0(7) .
C27 C28 C29 N6 1.1(7) .
C29 N6 C25 C24 178.7(3) .
C29 N6 C25 C26 -2.1(6) .
C30 N7 C34 C33 0.2(6) .
C30 N7 C34 C35 -176.4(4) .
C30 C31 C32 C33 -0.6(8) .
C31 C32 C33 C34 0.5(7) .
C32 C33 C34 N7 -0.3(7) .
C32 C33 C34 C35 175.8(4) .
C33 C34 C35 N8 -175.6(4) .
C34 N7 C30 C31 -0.2(6) .
C35 N8 C36 C37 -64.5(5) .
C35 N8 C36 C41 115.3(4) .
C36 N8 C35 C34 177.0(3) .
C36 C37 C38 C39 -0.6(5) .
C36 C37 C38 C42 176.8(3) .
C37 C36 C41 C40 -0.7(5) .
C37 C38 C39 C40 -0.6(5) .
C37 C38 C42 N9 -165.4(4) .
C37 C38 C42 C43 11.8(6) .
C38 C39 C40 C41 1.1(6) .
C39 C38 C42 N9 11.9(5) .
C39 C38 C42 C43 -170.9(4) .
C39 C40 C41 C36 -0.4(6) .
C41 C36 C37 C38 1.2(6) .
C42 C38 C39 C40 -178.0(3) .

loop_
_smtbx_masks_void_nr
_smtbx_masks_void_average_x
_smtbx_masks_void_average_y
_smtbx_masks_void_average_z
_smtbx_masks_void_volume
_smtbx_masks_void_count_electrons
1 0.000 0.261 0.250 207.6 61.7
2 0.000 0.410 0.750 12.3 0.7
3 0.000 0.739 0.750 207.6 61.6
4 0.000 0.590 0.250 12.3 0.8
5 0.207 0.083 0.569 20.0 1.7
6 0.207 0.917 0.069 20.0 1.7
7 0.293 0.417 0.431 20.0 1.3
8 0.293 0.583 0.931 20.0 1.3
9 0.500 0.239 0.750 207.6 61.6
10 0.500 0.761 0.250 207.6 61.7
11 0.500 0.090 0.250 12.3 0.8
12 0.500 0.910 0.750 12.3 0.7
13 0.707 0.417 0.069 20.0 1.7
14 0.707 0.583 0.569 20.0 1.7
15 0.793 0.083 0.931 20.0 1.3
16 0.793 0.917 0.431 20.0 1.3
